data_1517625
loop_
_publ_author_name
'Jeffrey S. Ovens'
'Kimberley N. Truong'
'Daniel B. Leznoff'

_publ_section_title
;
 Targeting [AuCl2(CN)2]- units as halophilic building blocks in
 coordination polymers
;
_journal_name_full
;
Inorganica Chimica Acta
;
_journal_page_first 127
_journal_page_last 135
_journal_volume 403
_journal_year 2013
_chemical_formula_moiety 'C19 H11 Au2 Cl4 Cu1 N7'
_chemical_formula_sum 'C19 H11 Au2 Cl4 Cu N7'
_chemical_formula_weight 936.63
_chemical_name_systematic ?
_space_group_IT_number 14
_symmetry_cell_setting monoclinic
_symmetry_space_group_name_Hall '-P 2ybc'
_symmetry_space_group_name_H-M 'P 1 21/c 1'
_atom_sites_solution_hydrogens geom
_atom_sites_solution_primary direct
_cell_angle_alpha 90
_cell_angle_beta 94.064(2)
_cell_angle_gamma 90
_cell_formula_units_Z 4
_cell_length_a 7.6389(2)
_cell_length_b 15.9784(5)
_cell_length_c 20.5561(6)
_cell_measurement_reflns_used 9984
_cell_measurement_temperature 296(2)
_cell_measurement_theta_max 26.34
_cell_measurement_theta_min 2.36
_cell_volume 2502.72(13)
_computing_cell_refinement 'Bruker SAINT'
_computing_data_collection 'Bruker APEX2'
_computing_data_reduction 'Bruker SAINT'
_computing_structure_solution
; 
 SIR92 (Altomare et al, 1994)
 CRYSTALS (Watkin, 1988) 
;
_diffrn_ambient_temperature 296(2)
_diffrn_measured_fraction_theta_full 0.999
_diffrn_measured_fraction_theta_max 0.999
_diffrn_measurement_device_type 'Bruker APEX-II CCD'
_diffrn_measurement_method '\w scans'
_diffrn_radiation_monochromator graphite
_diffrn_radiation_type 'Mo K\a'
_diffrn_radiation_wavelength 0.71073
_diffrn_reflns_av_R_equivalents 0.062
_diffrn_reflns_limit_h_max 9
_diffrn_reflns_limit_h_min -9
_diffrn_reflns_limit_k_max 19
_diffrn_reflns_limit_k_min -19
_diffrn_reflns_limit_l_max 25
_diffrn_reflns_limit_l_min -24
_diffrn_reflns_number 27985
_diffrn_reflns_theta_full 26.385
_diffrn_reflns_theta_max 26.385
_diffrn_reflns_theta_min 1.616
_exptl_absorpt_coefficient_mu 12.987
_exptl_absorpt_correction_T_max 0.7454
_exptl_absorpt_correction_T_min 0.3795
_exptl_absorpt_correction_type multi-scan
_exptl_crystal_colour blue
_exptl_crystal_density_diffrn 2.486
_exptl_crystal_description block
_exptl_crystal_F_000 1716
_exptl_crystal_size_max 0.180
_exptl_crystal_size_mid 0.056
_exptl_crystal_size_min 0.043
_refine_diff_density_max 0.95
_refine_diff_density_min -0.58
_refine_ls_extinction_coef 14(3)
_refine_ls_extinction_method 'Larson (1970), Equation 22'
_refine_ls_goodness_of_fit_ref 0.9640
_refine_ls_matrix_type full
_refine_ls_number_parameters 310
_refine_ls_number_reflns 3863
_refine_ls_number_restraints 0
_refine_ls_R_factor_all 0.0411
_refine_ls_R_factor_gt 0.0278
_refine_ls_shift/su_max 0.0014180
_refine_ls_structure_factor_coef F
_refine_ls_weighting_details
;
 Method= Modified Sheldrick 
 w=1/[\s^2^(F) + ( 0.02P)^2^ + 0.00P] 
 ,where P=(max(Fo,0) + 2Fc)/3 
;
_refine_ls_weighting_scheme calc
_refine_ls_wR_factor_all 0.0400
_refine_ls_wR_factor_gt 0.0324
_refine_ls_wR_factor_ref 0.0319
_reflns_limit_h_max 9
_reflns_limit_h_min -9
_reflns_limit_k_max 19
_reflns_limit_k_min 0
_reflns_limit_l_max 25
_reflns_limit_l_min 0
_reflns_number_gt 3961
_reflns_number_total 5128
_reflns_threshold_expression I>2.0\s(I)
_cod_data_source_file ICA-2013-403-127-135-4.cif
_cod_data_source_block Cu_terpy_Au3Cl-4
_cod_depositor_comments
;
The following automatic conversions were performed:

'_exptl_absorpt_correction_type' value 'Multi-scan' changed to
'multi-scan' according to the built-in table from CIF Core dictionary
named 'cif_core.dic' version 2.4.1 from 2010-06-29.

Automatic conversion script
Id: cif_fix_values 2281 2013-09-26 08:29:07Z andrius 
;
_cod_original_formula_sum 'C19 H11 Au2 Cl4 Cu1 N7'
_cod_database_code 1517625

loop_
_symmetry_equiv_pos_as_xyz
x,y,z
-x,-y,-z
-x,y+1/2,-z+1/2
x,-y+1/2,z+1/2

loop_
_atom_site_label
_atom_site_type_symbol
_atom_site_fract_x
_atom_site_fract_y
_atom_site_fract_z
_atom_site_U_iso_or_equiv
_atom_site_occupancy
_atom_site_adp_type
_atom_site_refinement_flags_posn
Au1 Au 0.33424(3) 0.819936(15) 0.812912(10) 0.0460 1.0000 Uani .
Au2 Au 0.64321(3) 0.541174(15) 0.761902(11) 0.0491 1.0000 Uani .
Cu1 Cu 0.35192(8) 0.70402(4) 0.57852(3) 0.0439 1.0000 Uani .
Cl1 Cl 0.5959(2) 0.75061(14) 0.82003(10) 0.0893 1.0000 Uani .
Cl2 Cl 0.0669(2) 0.88356(13) 0.80547(9) 0.0748 1.0000 Uani .
Cl3 Cl 0.8975(2) 0.61166(14) 0.74645(9) 0.0759 1.0000 Uani .
Cl4 Cl 0.3883(3) 0.47348(14) 0.77719(11) 0.0912 1.0000 Uani .
N1 N 0.2631(7) 0.7595(4) 0.6699(3) 0.0679 1.0000 Uani .
N2 N 0.4115(7) 0.8901(4) 0.9531(3) 0.0680 1.0000 Uani .
N3 N 0.4730(6) 0.6163(3) 0.6325(2) 0.0553 1.0000 Uani .
N4 N 0.7911(9) 0.4787(5) 0.8987(3) 0.0902 1.0000 Uani .
N5 N 0.1213(6) 0.6477(3) 0.5553(2) 0.0433 1.0000 Uani .
N6 N 0.2652(6) 0.7738(3) 0.5070(2) 0.0391 1.0000 Uani .
N7 N 0.5599(6) 0.7815(3) 0.5746(2) 0.0477 1.0000 Uani .
C1 C 0.2866(8) 0.7793(4) 0.7221(3) 0.0535 1.0000 Uani .
C2 C 0.3863(8) 0.8655(4) 0.9028(3) 0.0497 1.0000 Uani .
C3 C 0.5376(8) 0.5847(4) 0.6772(3) 0.0506 1.0000 Uani .
C4 C 0.7408(9) 0.5006(4) 0.8484(3) 0.0662 1.0000 Uani .
C5 C 0.0573(8) 0.5826(4) 0.5862(3) 0.0538 1.0000 Uani .
C6 C -0.1040(8) 0.5479(5) 0.5671(3) 0.0643 1.0000 Uani .
C7 C -0.1983(8) 0.5811(5) 0.5153(3) 0.0667 1.0000 Uani .
C8 C -0.1359(7) 0.6493(4) 0.4835(3) 0.0568 1.0000 Uani .
C9 C 0.0245(7) 0.6829(4) 0.5049(3) 0.0443 1.0000 Uani .
C10 C 0.1113(7) 0.7563(4) 0.4764(3) 0.0452 1.0000 Uani .
C11 C 0.0511(9) 0.8012(4) 0.4215(3) 0.0582 1.0000 Uani .
C12 C 0.1584(10) 0.8646(4) 0.4011(3) 0.0637 1.0000 Uani .
C13 C 0.3183(9) 0.8810(4) 0.4323(3) 0.0589 1.0000 Uani .
C14 C 0.3706(7) 0.8335(4) 0.4865(3) 0.0453 1.0000 Uani .
C15 C 0.5391(7) 0.8391(4) 0.5267(3) 0.0476 1.0000 Uani .
C16 C 0.6679(9) 0.8983(4) 0.5167(4) 0.0626 1.0000 Uani .
C17 C 0.8196(9) 0.8967(5) 0.5585(4) 0.0759 1.0000 Uani .
C18 C 0.8365(9) 0.8399(5) 0.6070(4) 0.0693 1.0000 Uani .
C19 C 0.7055(7) 0.7829(4) 0.6144(3) 0.0615 1.0000 Uani .
H51 H 0.1236 0.5600 0.6219 0.08(2) 1.0000 Uiso R
H61 H -0.1442 0.5014 0.5901 0.10(3) 1.0000 Uiso R
H71 H -0.3074 0.5581 0.5005 0.08(2) 1.0000 Uiso R
H81 H -0.1997 0.6725 0.4479 0.07(2) 1.0000 Uiso R
H111 H -0.0557 0.7891 0.3994 0.065(19) 1.0000 Uiso R
H121 H 0.1193 0.8977 0.3657 0.09(3) 1.0000 Uiso R
H131 H 0.3912 0.9231 0.4177 0.07(2) 1.0000 Uiso R
H161 H 0.6535 0.9367 0.4834 0.12(4) 1.0000 Uiso R
H171 H 0.9114 0.9355 0.5530 0.07(2) 1.0000 Uiso R
H181 H 0.9369 0.8402 0.6350 0.08(2) 1.0000 Uiso R
H191 H 0.7186 0.7431 0.6477 0.10(3) 1.0000 Uiso R

loop_
_atom_site_aniso_label
_atom_site_aniso_U_11
_atom_site_aniso_U_22
_atom_site_aniso_U_33
_atom_site_aniso_U_23
_atom_site_aniso_U_13
_atom_site_aniso_U_12
Au1 0.04905(14) 0.04845(16) 0.04010(14) -0.00311(10) -0.00008(10) 0.00106(10)
Au2 0.05226(15) 0.05213(16) 0.04130(14) 0.00135(10) -0.00706(10) 0.01441(10)
Cu1 0.0404(4) 0.0531(4) 0.0364(4) 0.0059(3) -0.0099(3) -0.0030(3)
Cl1 0.0651(11) 0.1124(17) 0.0880(14) -0.0285(12) -0.0107(10) 0.0312(11)
Cl2 0.0624(10) 0.0899(14) 0.0704(11) -0.0107(10) -0.0079(8) 0.0231(9)
Cl3 0.0527(9) 0.1077(16) 0.0652(11) -0.0023(10) -0.0098(8) -0.0026(9)
Cl4 0.0830(13) 0.0929(15) 0.0976(16) 0.0204(12) 0.0045(11) -0.0184(11)
N1 0.069(4) 0.081(4) 0.053(4) -0.020(3) -0.001(3) 0.004(3)
N2 0.057(3) 0.086(5) 0.060(4) -0.015(3) -0.006(3) -0.005(3)
N3 0.048(3) 0.066(4) 0.050(3) 0.005(3) -0.010(2) 0.003(2)
N4 0.109(5) 0.111(6) 0.049(4) 0.005(3) -0.011(3) 0.047(4)
N5 0.043(2) 0.054(3) 0.032(2) 0.002(2) -0.0016(19) -0.002(2)
N6 0.043(2) 0.042(3) 0.032(2) 0.0008(19) -0.0048(19) 0.001(2)
N7 0.044(3) 0.049(3) 0.049(3) -0.002(2) -0.007(2) -0.004(2)
C1 0.056(4) 0.057(4) 0.047(4) -0.007(3) 0.002(3) 0.000(3)
C2 0.050(3) 0.056(4) 0.043(3) -0.001(3) 0.001(3) 0.002(3)
C3 0.046(3) 0.053(4) 0.052(4) 0.000(3) -0.003(3) 0.007(3)
C4 0.073(4) 0.072(5) 0.052(4) -0.002(3) -0.008(3) 0.033(4)
C5 0.053(4) 0.066(4) 0.042(3) 0.005(3) 0.001(3) -0.010(3)
C6 0.055(4) 0.077(5) 0.062(4) 0.005(4) 0.010(3) -0.013(3)
C7 0.038(3) 0.086(5) 0.075(5) 0.002(4) -0.005(3) -0.013(3)
C8 0.039(3) 0.074(5) 0.056(4) 0.003(3) -0.011(3) -0.004(3)
C9 0.041(3) 0.053(4) 0.039(3) -0.002(3) 0.000(2) 0.001(3)
C10 0.043(3) 0.055(4) 0.036(3) -0.003(3) -0.005(2) 0.005(3)
C11 0.061(4) 0.062(4) 0.048(4) 0.005(3) -0.020(3) 0.008(3)
C12 0.085(5) 0.060(4) 0.045(4) 0.011(3) -0.010(3) 0.005(4)
C13 0.077(4) 0.048(4) 0.051(4) 0.010(3) -0.001(3) -0.003(3)
C14 0.054(3) 0.044(3) 0.038(3) -0.003(3) 0.001(3) 0.004(3)
C15 0.049(3) 0.044(3) 0.049(3) -0.010(3) 0.002(3) -0.002(3)
C16 0.059(4) 0.062(4) 0.066(4) -0.003(4) 0.004(3) -0.012(3)
C17 0.055(4) 0.080(6) 0.094(6) -0.020(5) 0.010(4) -0.020(4)
C18 0.045(4) 0.071(5) 0.090(5) -0.011(4) -0.006(4) -0.005(3)
C19 0.047(4) 0.063(4) 0.071(5) -0.004(4) -0.015(3) 0.005(3)

loop_
_atom_type_symbol
_atom_type_scat_dispersion_real
_atom_type_scat_dispersion_imag
_atom_type_scat_Cromer_Mann_a1
_atom_type_scat_Cromer_Mann_b1
_atom_type_scat_Cromer_Mann_a2
_atom_type_scat_Cromer_Mann_b2
_atom_type_scat_Cromer_Mann_a3
_atom_type_scat_Cromer_Mann_b3
_atom_type_scat_Cromer_Mann_a4
_atom_type_scat_Cromer_Mann_b4
_atom_type_scat_Cromer_Mann_c
_atom_type_scat_source
C 0.0033 0.0016 2.3100 20.8439 1.0200 10.2075 1.5886 0.5687 0.8650 51.6512 0.2156 'International Tables Vol C 4.2.6.8 and 6.1.1.4'
H 0.0000 0.0000 0.4930 10.5109 0.3229 26.1257 0.1402 3.1424 0.0408 57.7998 0.0030 'International Tables Vol C 4.2.6.8 and 6.1.1.4'
N 0.0061 0.0033 12.2126 0.0057 3.1322 9.8933 2.0125 28.9975 1.1663 0.5826 -11.5290 'International Tables Vol C 4.2.6.8 and 6.1.1.4'
Cl 0.1484 0.1585 11.4604 0.0104 7.1964 1.1662 6.2556 18.5194 1.6455 47.7784 -9.5574 'International Tables Vol C 4.2.6.8 and 6.1.1.4'
Cu 0.3201 1.2651 13.3380 3.5828 7.1676 0.2470 5.6158 11.3966 1.6735 64.8126 1.1910 'International Tables Vol C 4.2.6.8 and 6.1.1.4'
Au -2.0133 8.8022 16.8819 0.4611 18.5913 8.6216 25.5582 1.4826 5.8600 36.3956 12.0658 'International Tables Vol C 4.2.6.8 and 6.1.1.4'

loop_
_geom_angle_atom_site_label_1
_geom_angle_atom_site_label_2
_geom_angle_atom_site_label_3
_geom_angle_site_symmetry_3
_geom_angle
_geom_angle_publ_flag
Cl1 Au1 Cl2 . 177.46(8) yes
Cl1 Au1 C1 . 90.17(19) yes
Cl2 Au1 C1 . 88.79(18) yes
Cl1 Au1 C2 . 90.08(18) yes
Cl2 Au1 C2 . 91.06(17) yes
C1 Au1 C2 . 177.5(2) yes
Cl3 Au2 Cl4 . 178.97(8) yes
Cl3 Au2 C3 . 90.11(18) yes
Cl4 Au2 C3 . 89.38(18) yes
Cl3 Au2 C4 . 91.0(2) yes
Cl4 Au2 C4 . 89.5(2) yes
C3 Au2 C4 . 177.5(2) yes
N1 Cu1 N3 . 88.1(2) yes
N1 Cu1 N5 . 93.7(2) yes
N3 Cu1 N5 . 100.6(2) yes
N1 Cu1 N6 . 107.7(2) yes
N3 Cu1 N6 . 164.1(2) yes
N5 Cu1 N6 . 80.19(18) yes
N1 Cu1 N7 . 94.4(2) yes
N3 Cu1 N7 . 96.80(19) yes
N5 Cu1 N7 . 161.02(19) yes
N6 Cu1 N7 . 81.01(19) yes
N1 Cu1 C9 . 100.78(18) yes
N3 Cu1 C9 . 124.91(19) yes
N5 Cu1 C9 . 25.51(17) yes
N6 Cu1 C9 . 54.68(17) yes
N7 Cu1 C9 . 135.62(18) yes
N1 Cu1 C10 . 106.79(19) yes
N3 Cu1 C10 . 152.07(19) yes
N5 Cu1 C10 . 55.94(17) yes
N6 Cu1 C10 . 24.25(17) yes
N7 Cu1 C10 . 105.22(18) yes
N1 Cu1 C14 . 107.9(2) yes
N3 Cu1 C14 . 148.74(19) yes
N5 Cu1 C14 . 104.81(17) yes
N6 Cu1 C14 . 24.72(17) yes
N7 Cu1 C14 . 56.32(17) yes
N1 Cu1 C15 . 101.9(2) yes
N3 Cu1 C15 . 121.45(19) yes
N5 Cu1 C15 . 135.19(18) yes
N6 Cu1 C15 . 55.10(17) yes
N7 Cu1 C15 . 25.91(17) yes
C9 Cu1 C10 . 30.43(16) yes
C9 Cu1 C14 . 79.32(16) yes
C10 Cu1 C14 . 48.90(16) yes
C9 Cu1 C15 . 109.72(16) yes
C10 Cu1 C15 . 79.31(17) yes
C14 Cu1 C15 . 30.40(16) yes
Au1 Cl1 Cl3 . 148.72(8) yes
Au1 Cl2 Cl3 3_656 111.35(7) yes
Au2 Cl3 Cl1 . 70.79(6) yes
Au2 Cl3 Cl2 3_646 69.29(6) yes
Cl1 Cl3 Cl2 3_646 139.99(7) yes
Cu1 N1 C1 . 152.0(5) yes
Cu1 N3 C3 . 158.9(5) yes
Cu1 N5 C5 . 125.8(4) yes
Cu1 N5 C9 . 114.8(4) yes
C5 N5 C9 . 119.4(5) yes
Cu1 N6 C10 . 119.1(4) yes
Cu1 N6 C14 . 118.2(4) yes
C10 N6 C14 . 122.4(5) yes
Cu1 N7 C15 . 113.2(4) yes
Cu1 N7 C19 . 127.6(5) yes
C15 N7 C19 . 119.1(5) yes
Au1 C1 N1 . 177.0(6) yes
Au1 C2 N2 . 178.4(6) yes
Au2 C3 N3 . 173.1(6) yes
Au2 C4 N4 . 177.5(7) yes
N5 C5 C6 . 122.0(6) yes
N5 C5 H51 . 118.7 no
C6 C5 H51 . 119.3 no
C5 C6 C7 . 118.7(6) yes
C5 C6 H61 . 119.4 no
C7 C6 H61 . 121.9 no
C6 C7 C8 . 120.2(6) yes
C6 C7 H71 . 120.8 no
C8 C7 H71 . 119.0 no
C7 C8 C9 . 119.2(6) yes
C7 C8 H81 . 120.8 no
C9 C8 H81 . 120.0 no
C8 C9 N5 . 120.5(5) yes
C8 C9 Cu1 . 160.2(5) yes
N5 C9 Cu1 . 39.7(3) yes
C8 C9 C10 . 126.3(5) yes
N5 C9 C10 . 113.2(5) yes
Cu1 C9 C10 . 73.5(3) yes
C9 C10 N6 . 112.7(5) yes
C9 C10 Cu1 . 76.0(3) yes
N6 C10 Cu1 . 36.7(3) yes
C9 C10 C11 . 126.6(5) yes
N6 C10 C11 . 120.6(5) yes
Cu1 C10 C11 . 156.9(4) yes
C10 C11 C12 . 117.0(6) yes
C10 C11 H111 . 121.3 no
C12 C11 H111 . 121.6 no
C11 C12 C13 . 121.8(6) yes
C11 C12 H121 . 119.1 no
C13 C12 H121 . 119.0 no
C12 C13 C14 . 118.1(6) yes
C12 C13 H131 . 121.3 no
C14 C13 H131 . 120.6 no
C13 C14 N6 . 120.0(5) yes
C13 C14 Cu1 . 156.8(5) yes
N6 C14 Cu1 . 37.0(2) yes
C13 C14 C15 . 127.4(6) yes
N6 C14 C15 . 112.6(5) yes
Cu1 C14 C15 . 75.6(3) yes
C14 C15 N7 . 114.8(5) yes
C14 C15 Cu1 . 74.0(3) yes
N7 C15 Cu1 . 40.8(3) yes
C14 C15 C16 . 123.6(6) yes
N7 C15 C16 . 121.6(6) yes
Cu1 C15 C16 . 162.4(5) yes
C15 C16 C17 . 117.6(7) yes
C15 C16 H161 . 121.0 no
C17 C16 H161 . 121.4 no
C16 C17 C18 . 120.0(7) yes
C16 C17 H171 . 120.4 no
C18 C17 H171 . 119.6 no
C17 C18 C19 . 119.8(7) yes
C17 C18 H181 . 119.3 no
C19 C18 H181 . 120.9 no
C18 C19 N7 . 121.9(7) yes
C18 C19 H191 . 119.5 no
N7 C19 H191 . 118.6 no

loop_
_geom_bond_atom_site_label_1
_geom_bond_atom_site_label_2
_geom_bond_site_symmetry_2
_geom_bond_distance
_geom_bond_publ_flag
Au1 Cl1 . 2.2810(17) yes
Au1 Cl2 . 2.2769(16) yes
Au1 C1 . 1.986(6) yes
Au1 C2 . 2.000(6) yes
Au2 Cl3 . 2.2869(18) yes
Au2 Cl4 . 2.268(2) yes
Au2 C3 . 1.992(6) yes
Au2 C4 . 1.988(6) yes
Cu1 N1 . 2.226(6) yes
Cu1 N3 . 1.976(5) yes
Cu1 N5 . 2.005(4) yes
Cu1 N6 . 1.925(4) yes
Cu1 N7 . 2.019(5) yes
Cu1 C9 . 2.850(5) yes
Cu1 C10 . 2.816(5) yes
Cu1 C14 . 2.815(6) yes
Cu1 C15 . 2.837(6) yes
Cl1 Cl3 . 3.608(3) yes
Cl2 Cl3 3_656 3.813(3) yes
N1 C1 . 1.120(7) yes
N2 C2 . 1.110(7) yes
N3 C3 . 1.131(7) yes
N4 C4 . 1.132(8) yes
N5 C5 . 1.329(7) yes
N5 C9 . 1.352(7) yes
N6 C10 . 1.324(7) yes
N6 C14 . 1.336(7) yes
N7 C15 . 1.350(7) yes
N7 C19 . 1.334(7) yes
C5 C6 . 1.382(8) yes
C5 H51 . 0.935 no
C6 C7 . 1.352(9) yes
C6 H61 . 0.944 no
C7 C8 . 1.373(9) yes
C7 H71 . 0.941 no
C8 C9 . 1.380(7) yes
C8 H81 . 0.928 no
C9 C10 . 1.488(8) yes
C10 C11 . 1.389(8) yes
C11 C12 . 1.385(9) yes
C11 H111 . 0.926 no
C12 C13 . 1.364(9) yes
C12 H121 . 0.932 no
C13 C14 . 1.382(8) yes
C13 H131 . 0.937 no
C14 C15 . 1.482(8) yes
C15 C16 . 1.391(9) yes
C16 C17 . 1.392(10) yes
C16 H161 . 0.922 no
C17 C18 . 1.349(10) yes
C17 H171 . 0.948 no
C18 C19 . 1.370(9) yes
C18 H181 . 0.926 no
C19 H191 . 0.933 no
